data_7160527
loop_
_publ_author_name
'Bubnova, Alexandra S.'
'Philippova, Anna N.'
'Gribanov, Pavel S.'
'Smol'yakov, Alexander F.'
'Osipov, Sergey N.'
'Vorobyeva, Daria V.'

_publ_section_title
;
 Pd(II)-catalyzed regioselective hydroarylation of allenyl-containing
 &#x3b1;-amino acid derivatives with aryl boronic acids.
;
_journal_issue 22
_journal_name_full 'Organic &amp; biomolecular chemistry'
_journal_page_first 5396
_journal_page_last 5400
_journal_paper_doi 10.1039/d5ob00622h
_journal_volume 23
_journal_year 2025
_chemical_formula_moiety 'C30 H32 N2 O4'
_chemical_formula_sum 'C30 H32 N2 O4'
_chemical_formula_weight 484.57
_space_group_crystal_system triclinic
_space_group_IT_number 2
_space_group_name_Hall '-P 1'
_space_group_name_H-M_alt 'P -1'
_atom_sites_solution_hydrogens geom
_atom_sites_solution_primary dual
_audit_creation_date 2025-04-10
_audit_creation_method
;
Olex2 1.5
(compiled 2025.03.04 svn.red2d20d0 for OlexSys, GUI svn.r7188)
;
_audit_update_record
;
2025-04-10 deposited with the CCDC.	2025-05-07 downloaded from the CCDC.
;
_cell_angle_alpha 70.51(3)
_cell_angle_beta 74.23(3)
_cell_angle_gamma 85.57(4)
_cell_formula_units_Z 2
_cell_length_a 9.531(10)
_cell_length_b 11.853(14)
_cell_length_c 12.147(14)
_cell_measurement_reflns_used 900
_cell_measurement_temperature 120
_cell_measurement_theta_max 20.28
_cell_measurement_theta_min 2.49
_cell_volume 1245(2)
_computing_cell_refinement 'SAINT V8.30A (22 Oct 2012)'
_computing_data_reduction 'SAINT V8.30A (22 Oct 2012)'
_computing_molecular_graphics 'Olex2 1.5 (Dolomanov et al., 2009)'
_computing_publication_material 'Olex2 1.5 (Dolomanov et al., 2009)'
_computing_structure_refinement 'XL  (Sheldrick, 2008)'
_computing_structure_solution 'SHELXT 2014/4 (Sheldrick, 2014)'
_diffrn_ambient_temperature 120
_diffrn_detector_area_resol_mean 8
_diffrn_measured_fraction_theta_full 0.986
_diffrn_measured_fraction_theta_max 0.985
_diffrn_measurement_device_type 'Bruker APEX-II CCD'
_diffrn_measurement_method '\f and \w scans'
_diffrn_radiation_type MoK\a
_diffrn_radiation_wavelength 0.71073
_diffrn_reflns_av_R_equivalents 0.1473
_diffrn_reflns_av_unetI/netI 0.3111
_diffrn_reflns_Laue_measured_fraction_full 0.986
_diffrn_reflns_Laue_measured_fraction_max 0.985
_diffrn_reflns_limit_h_max 11
_diffrn_reflns_limit_h_min -11
_diffrn_reflns_limit_k_max 14
_diffrn_reflns_limit_k_min -14
_diffrn_reflns_limit_l_max 14
_diffrn_reflns_limit_l_min -14
_diffrn_reflns_number 10579
_diffrn_reflns_point_group_measured_fraction_full 0.986
_diffrn_reflns_point_group_measured_fraction_max 0.985
_diffrn_reflns_theta_full 25.242
_diffrn_reflns_theta_max 25.999
_diffrn_reflns_theta_min 1.843
_diffrn_standards_number 0
_exptl_absorpt_coefficient_mu 0.086
_exptl_absorpt_correction_T_max 1.0000
_exptl_absorpt_correction_T_min 0.5422
_exptl_absorpt_correction_type multi-scan
_exptl_absorpt_process_details
;
SADABS-2016/2 (Bruker,2016/2) was used for absorption correction.
wR2(int) was 0.1230 before and 0.0867 after correction.
The Ratio of minimum to maximum transmission is 0.5422.
The \l/2 correction factor is Not present.
;
_exptl_crystal_colour colourless
_exptl_crystal_colour_primary colourless
_exptl_crystal_density_diffrn 1.293
_exptl_crystal_description prism
_exptl_crystal_F_000 516
_exptl_crystal_size_max 0.29
_exptl_crystal_size_mid 0.24
_exptl_crystal_size_min 0.18
_refine_diff_density_max 0.356
_refine_diff_density_min -0.418
_refine_diff_density_rms 0.094
_refine_ls_extinction_method none
_refine_ls_goodness_of_fit_ref 0.857
_refine_ls_hydrogen_treatment constr
_refine_ls_matrix_type full
_refine_ls_number_parameters 330
_refine_ls_number_reflns 4820
_refine_ls_number_restraints 0
_refine_ls_restrained_S_all 0.857
_refine_ls_R_factor_all 0.2045
_refine_ls_R_factor_gt 0.0976
_refine_ls_shift/su_max 0.000
_refine_ls_shift/su_mean 0.000
_refine_ls_structure_factor_coef Fsqd
_refine_ls_weighting_details 'w=1/[\s^2^(Fo^2^)] where P=(Fo^2^+2Fc^2^)/3'
_refine_ls_weighting_scheme calc
_refine_ls_wR_factor_gt 0.2165
_refine_ls_wR_factor_ref 0.2875
_reflns_Friedel_coverage 0.000
_reflns_number_gt 1961
_reflns_number_total 4820
_reflns_threshold_expression 'I > 2\s(I)'
_cod_data_source_file d5ob00622h2.cif
_cod_data_source_block bas_175
_cod_depositor_comments 'Adding full bibliography for 7160527.cif.'
_cod_original_sg_symbol_H-M P-1
_cod_database_code 7160527
_shelx_shelxl_version_number 2018/3
_shelx_space_group_comment
;
The symmetry employed for this shelxl refinement is uniquely defined
by the following loop, which should always be used as a source of
symmetry information in preference to the above space-group names.
They are only intended as comments.
;
_shelx_estimated_absorpt_t_max 0.985
_shelx_estimated_absorpt_t_min 0.976
_olex2_refinement_description
;
1. Fixed Uiso
 At 1.2 times of:
  All C(H) groups, All C(H,H) groups
 At 1.5 times of:
  All C(H,H,H) groups
2.a Secondary CH2 refined with riding coordinates:
 C26(H26A,H26B), C29(H29A,H29B)
2.b Aromatic/amide H refined with riding coordinates:
 C3(H3), C4(H4), C5(H5), C6(H6), C9(H9), C10(H10), C11(H11), C12(H12),
 C15(H15), C16(H16), C18(H18), C19(H19), C21(H21)
2.c Idealised Me refined as rotating group:
 C27(H27A,H27B,H27C), C30(H30A,H30B,H30C), C32(H32B,H32A,H32C), C33(H33A,H33B,
 H33C), C36(H36A,H36B,H36C)
;
_olex2_submission_special_instructions 'No special instructions were received'

loop_
_space_group_symop_operation_xyz
'x, y, z'
'-x, -y, -z'

loop_
_atom_site_label
_atom_site_type_symbol
_atom_site_fract_x
_atom_site_fract_y
_atom_site_fract_z
_atom_site_U_iso_or_equiv
_atom_site_adp_type
_atom_site_occupancy
_atom_site_site_symmetry_order
_atom_site_calc_flag
_atom_site_refinement_flags_posn
_atom_site_refinement_flags_adp
_atom_site_refinement_flags_occupancy
_atom_site_disorder_assembly
_atom_site_disorder_group
O24 O -0.0810(4) 0.2466(3) 0.8319(3) 0.0336(9) Uani 1 1 d . . . . .
O25 O -0.0457(4) 0.0590(3) 0.8308(3) 0.0366(10) Uani 1 1 d . . . . .
O28 O -0.1001(4) 0.2701(3) 0.5864(3) 0.0373(10) Uani 1 1 d . . . . .
O34 O 0.1033(4) 0.3840(3) 0.4888(3) 0.0402(10) Uani 1 1 d . . . . .
N1 N 0.6133(4) 0.6449(3) 0.7860(4) 0.0290(10) Uani 1 1 d . . . . .
N31 N 0.1837(4) 0.1259(3) 0.6257(4) 0.0325(11) Uani 1 1 d . . . . .
C2 C 0.5679(5) 0.7599(4) 0.7789(4) 0.0285(12) Uani 1 1 d . . . . .
C3 C 0.4347(5) 0.8120(5) 0.7639(4) 0.0328(13) Uani 1 1 d . . . . .
H3 H 0.359871 0.767000 0.758722 0.039 Uiso 1 1 calc R U . . .
C4 C 0.4154(6) 0.9286(4) 0.7568(5) 0.0345(13) Uani 1 1 d . . . . .
H4 H 0.325652 0.965683 0.746725 0.041 Uiso 1 1 calc R U . . .
C5 C 0.5264(6) 0.9954(5) 0.7641(5) 0.0404(14) Uani 1 1 d . . . . .
H5 H 0.510158 1.076624 0.759943 0.049 Uiso 1 1 calc R U . . .
C6 C 0.6584(6) 0.9444(4) 0.7771(5) 0.0357(13) Uani 1 1 d . . . . .
H6 H 0.733430 0.990461 0.780491 0.043 Uiso 1 1 calc R U . . .
C7 C 0.6803(5) 0.8258(4) 0.7852(5) 0.0292(12) Uani 1 1 d . . . . .
C8 C 0.8006(5) 0.7447(4) 0.7985(4) 0.0303(13) Uani 1 1 d . . . . .
C9 C 0.9395(5) 0.7544(5) 0.8137(4) 0.0324(13) Uani 1 1 d . . . . .
H9 H 0.973711 0.828580 0.811452 0.039 Uiso 1 1 calc R U . . .
C10 C 1.0247(6) 0.6549(5) 0.8320(5) 0.0370(14) Uani 1 1 d . . . . .
H10 H 1.116913 0.659319 0.846290 0.044 Uiso 1 1 calc R U . . .
C11 C 0.9777(6) 0.5467(5) 0.8298(5) 0.0358(14) Uani 1 1 d . . . . .
H11 H 1.039515 0.479295 0.840602 0.043 Uiso 1 1 calc R U . . .
C12 C 0.8428(6) 0.5368(5) 0.8121(5) 0.0333(13) Uani 1 1 d . . . . .
H12 H 0.811190 0.463653 0.810022 0.040 Uiso 1 1 calc R U . . .
C13 C 0.7563(5) 0.6344(4) 0.7977(5) 0.0292(12) Uani 1 1 d . . . . .
C14 C 0.5267(5) 0.5525(4) 0.7867(5) 0.0279(12) Uani 1 1 d . . . . .
C15 C 0.4108(5) 0.5028(5) 0.8850(5) 0.0317(13) Uani 1 1 d . . . . .
H15 H 0.388962 0.531135 0.952169 0.038 Uiso 1 1 calc R U . . .
C16 C 0.3265(5) 0.4126(4) 0.8867(4) 0.0296(12) Uani 1 1 d . . . . .
H16 H 0.249017 0.377941 0.956144 0.036 Uiso 1 1 calc R U . . .
C17 C 0.3531(5) 0.3717(4) 0.7887(5) 0.0281(12) Uani 1 1 d . . . . .
C18 C 0.4698(5) 0.4226(4) 0.6900(5) 0.0336(13) Uani 1 1 d . . . . .
H18 H 0.490695 0.395124 0.622260 0.040 Uiso 1 1 calc R U . . .
C19 C 0.5564(5) 0.5125(4) 0.6878(5) 0.0315(13) Uani 1 1 d . . . . .
H19 H 0.635311 0.546364 0.619327 0.038 Uiso 1 1 calc R U . . .
C20 C 0.2590(5) 0.2774(4) 0.7880(5) 0.0300(12) Uani 1 1 d . . . . .
C21 C 0.2076(5) 0.2962(5) 0.6930(5) 0.0321(13) Uani 1 1 d . . . . .
H21 H 0.239549 0.368787 0.629065 0.039 Uiso 1 1 calc R U . . .
C22 C 0.1057(5) 0.2200(4) 0.6702(5) 0.0282(12) Uani 1 1 d . . . . .
C23 C -0.0161(6) 0.1626(5) 0.7872(5) 0.0338(13) Uani 1 1 d . . . . .
C26 C -0.1980(5) 0.2078(5) 0.9429(5) 0.0382(14) Uani 1 1 d . . . . .
H26A H -0.203996 0.263480 0.989169 0.046 Uiso 1 1 calc R U . . .
H26B H -0.176709 0.127071 0.993618 0.046 Uiso 1 1 calc R U . . .
C27 C -0.3419(5) 0.2045(5) 0.9142(5) 0.0418(15) Uani 1 1 d . . . . .
H27A H -0.356412 0.281194 0.855145 0.063 Uiso 1 1 calc R U . . .
H27B H -0.421175 0.190160 0.988464 0.063 Uiso 1 1 calc R U . . .
H27C H -0.341371 0.139954 0.880507 0.063 Uiso 1 1 calc R U . . .
C29 C -0.1668(6) 0.3370(5) 0.4894(5) 0.0416(15) Uani 1 1 d . . . . .
H29A H -0.092294 0.358937 0.410671 0.050 Uiso 1 1 calc R U . . .
H29B H -0.209811 0.411474 0.503124 0.050 Uiso 1 1 calc R U . . .
C30 C -0.2823(6) 0.2601(5) 0.4883(6) 0.0481(16) Uani 1 1 d . . . . .
H30A H -0.330076 0.304270 0.424868 0.072 Uiso 1 1 calc R U . . .
H30B H -0.354554 0.237616 0.567077 0.072 Uiso 1 1 calc R U . . .
H30C H -0.238327 0.187743 0.472333 0.072 Uiso 1 1 calc R U . . .
C32 C 0.3227(5) 0.1655(5) 0.5362(5) 0.0377(14) Uani 1 1 d . . . . .
H32B H 0.372298 0.096935 0.515530 0.057 Uiso 1 1 calc R U . . .
H32A H 0.383880 0.200777 0.569696 0.057 Uiso 1 1 calc R U . . .
H32C H 0.305183 0.225554 0.463228 0.057 Uiso 1 1 calc R U . . .
C33 C 0.0975(6) 0.0654(5) 0.5768(5) 0.0404(14) Uani 1 1 d . . . . .
H33A H 0.000624 0.044295 0.632956 0.061 Uiso 1 1 calc R U . . .
H33B H 0.147180 -0.007447 0.566704 0.061 Uiso 1 1 calc R U . . .
H33C H 0.087555 0.119208 0.498182 0.061 Uiso 1 1 calc R U . . .
C35 C 0.0371(6) 0.3055(5) 0.5723(5) 0.0333(13) Uani 1 1 d . . . . .
C36 C 0.2243(6) 0.1686(5) 0.9019(5) 0.0398(14) Uani 1 1 d . . . . .
H36A H 0.147454 0.188381 0.964558 0.060 Uiso 1 1 calc R U . . .
H36B H 0.312130 0.145091 0.930825 0.060 Uiso 1 1 calc R U . . .
H36C H 0.191053 0.102342 0.883618 0.060 Uiso 1 1 calc R U . . .

loop_
_atom_site_aniso_label
_atom_site_aniso_U_11
_atom_site_aniso_U_22
_atom_site_aniso_U_33
_atom_site_aniso_U_23
_atom_site_aniso_U_13
_atom_site_aniso_U_12
O24 0.035(2) 0.030(2) 0.031(2) -0.0038(18) -0.0052(17) -0.0076(16)
O25 0.043(2) 0.025(2) 0.036(2) -0.0044(18) -0.0050(18) -0.0116(17)
O28 0.040(2) 0.036(2) 0.029(2) 0.0033(18) -0.0121(18) -0.0138(17)
O34 0.042(2) 0.038(2) 0.028(2) 0.0071(19) -0.0060(19) -0.0166(18)
N1 0.029(2) 0.024(2) 0.034(3) -0.008(2) -0.008(2) -0.0094(18)
N31 0.030(2) 0.026(2) 0.035(3) -0.004(2) -0.003(2) -0.0074(19)
C2 0.040(3) 0.027(3) 0.016(3) -0.003(2) -0.007(2) -0.004(2)
C3 0.031(3) 0.036(3) 0.030(3) -0.006(3) -0.008(3) -0.009(2)
C4 0.037(3) 0.027(3) 0.031(3) 0.000(3) -0.006(3) -0.003(2)
C5 0.050(4) 0.024(3) 0.039(4) -0.005(3) -0.004(3) -0.005(3)
C6 0.039(3) 0.028(3) 0.036(3) -0.005(3) -0.006(3) -0.012(3)
C7 0.034(3) 0.028(3) 0.026(3) -0.006(2) -0.009(2) -0.010(2)
C8 0.030(3) 0.031(3) 0.020(3) -0.001(2) 0.001(2) -0.012(2)
C9 0.033(3) 0.031(3) 0.028(3) -0.002(3) -0.005(3) -0.014(2)
C10 0.031(3) 0.046(4) 0.030(3) -0.005(3) -0.007(3) -0.012(3)
C11 0.034(3) 0.035(3) 0.032(3) -0.004(3) -0.006(3) -0.006(2)
C12 0.041(3) 0.027(3) 0.030(3) -0.005(3) -0.009(3) -0.010(3)
C13 0.032(3) 0.028(3) 0.025(3) -0.005(2) -0.004(2) -0.005(2)
C14 0.031(3) 0.023(3) 0.033(3) -0.008(2) -0.013(3) -0.008(2)
C15 0.032(3) 0.036(3) 0.025(3) -0.007(3) -0.006(3) -0.008(2)
C16 0.033(3) 0.026(3) 0.021(3) 0.006(2) -0.007(2) -0.011(2)
C17 0.030(3) 0.025(3) 0.030(3) -0.005(2) -0.012(2) -0.007(2)
C18 0.040(3) 0.034(3) 0.029(3) -0.014(3) -0.007(3) -0.008(2)
C19 0.036(3) 0.029(3) 0.026(3) -0.006(2) 0.000(2) -0.016(2)
C20 0.031(3) 0.032(3) 0.025(3) -0.005(3) -0.008(2) -0.007(2)
C21 0.030(3) 0.031(3) 0.029(3) -0.003(3) -0.003(3) -0.010(2)
C22 0.027(3) 0.024(3) 0.029(3) -0.003(2) -0.005(2) -0.007(2)
C23 0.034(3) 0.028(3) 0.042(4) -0.013(3) -0.011(3) -0.005(2)
C26 0.039(3) 0.038(3) 0.026(3) -0.001(3) 0.002(3) -0.013(3)
C27 0.041(3) 0.039(3) 0.053(4) -0.019(3) -0.016(3) -0.006(3)
C29 0.043(3) 0.041(3) 0.039(4) -0.003(3) -0.020(3) -0.004(3)
C30 0.052(4) 0.047(4) 0.055(4) -0.018(3) -0.023(3) -0.007(3)
C32 0.038(3) 0.036(3) 0.035(3) -0.009(3) -0.003(3) -0.012(3)
C33 0.044(3) 0.033(3) 0.045(4) -0.015(3) -0.008(3) -0.010(3)
C35 0.034(3) 0.033(3) 0.034(3) -0.011(3) -0.008(3) -0.009(3)
C36 0.046(3) 0.038(3) 0.031(3) -0.004(3) -0.008(3) -0.014(3)

loop_
_atom_type_symbol
_atom_type_description
_atom_type_scat_dispersion_real
_atom_type_scat_dispersion_imag
_atom_type_scat_source
C C 0.0033 0.0016 'International Tables Vol C Tables 4.2.6.8 and 6.1.1.4'
H H 0.0000 0.0000 'International Tables Vol C Tables 4.2.6.8 and 6.1.1.4'
N N 0.0061 0.0033 'International Tables Vol C Tables 4.2.6.8 and 6.1.1.4'
O O 0.0106 0.0060 'International Tables Vol C Tables 4.2.6.8 and 6.1.1.4'

loop_
_geom_angle_atom_site_label_1
_geom_angle_atom_site_label_2
_geom_angle_atom_site_label_3
_geom_angle
_geom_angle_site_symmetry_1
_geom_angle_site_symmetry_3
_geom_angle_publ_flag
C23 O24 C26 116.9(4) . . ?
C35 O28 C29 115.1(4) . . ?
C2 N1 C13 108.2(4) . . ?
C2 N1 C14 125.4(4) . . ?
C13 N1 C14 126.3(4) . . ?
C22 N31 C33 114.3(4) . . ?
C32 N31 C22 114.0(4) . . ?
C32 N31 C33 108.6(4) . . ?
N1 C2 C3 128.5(5) . . ?
N1 C2 C7 109.9(4) . . ?
C3 C2 C7 121.5(5) . . ?
C2 C3 H3 120.9 . . ?
C4 C3 C2 118.2(5) . . ?
C4 C3 H3 120.9 . . ?
C3 C4 H4 119.5 . . ?
C3 C4 C5 120.9(5) . . ?
C5 C4 H4 119.5 . . ?
C4 C5 H5 119.6 . . ?
C6 C5 C4 120.8(5) . . ?
C6 C5 H5 119.6 . . ?
C5 C6 H6 120.4 . . ?
C5 C6 C7 119.3(5) . . ?
C7 C6 H6 120.4 . . ?
C2 C7 C8 106.2(4) . . ?
C6 C7 C2 119.3(5) . . ?
C6 C7 C8 134.5(5) . . ?
C9 C8 C7 134.1(5) . . ?
C9 C8 C13 118.9(5) . . ?
C13 C8 C7 107.1(4) . . ?
C8 C9 H9 120.7 . . ?
C10 C9 C8 118.7(5) . . ?
C10 C9 H9 120.7 . . ?
C9 C10 H10 119.5 . . ?
C9 C10 C11 121.0(5) . . ?
C11 C10 H10 119.5 . . ?
C10 C11 H11 119.6 . . ?
C12 C11 C10 120.8(5) . . ?
C12 C11 H11 119.6 . . ?
C11 C12 H12 120.9 . . ?
C13 C12 C11 118.3(5) . . ?
C13 C12 H12 120.9 . . ?
N1 C13 C8 108.6(4) . . ?
C12 C13 N1 129.0(5) . . ?
C12 C13 C8 122.3(5) . . ?
C15 C14 N1 120.4(5) . . ?
C15 C14 C19 119.4(5) . . ?
C19 C14 N1 120.2(5) . . ?
C14 C15 H15 119.6 . . ?
C16 C15 C14 120.8(5) . . ?
C16 C15 H15 119.6 . . ?
C15 C16 H16 119.5 . . ?
C15 C16 C17 120.9(5) . . ?
C17 C16 H16 119.5 . . ?
C16 C17 C18 117.8(5) . . ?
C16 C17 C20 121.3(5) . . ?
C18 C17 C20 120.9(5) . . ?
C17 C18 H18 119.1 . . ?
C19 C18 C17 121.7(5) . . ?
C19 C18 H18 119.1 . . ?
C14 C19 C18 119.3(5) . . ?
C14 C19 H19 120.4 . . ?
C18 C19 H19 120.4 . . ?
C17 C20 C36 116.1(4) . . ?
C21 C20 C17 118.6(5) . . ?
C21 C20 C36 125.3(5) . . ?
C20 C21 H21 115.0 . . ?
C20 C21 C22 130.0(5) . . ?
C22 C21 H21 115.0 . . ?
N31 C22 C21 111.7(4) . . ?
N31 C22 C23 109.6(4) . . ?
N31 C22 C35 109.2(4) . . ?
C21 C22 C23 110.6(4) . . ?
C21 C22 C35 106.0(4) . . ?
C35 C22 C23 109.6(4) . . ?
O24 C23 C22 109.7(4) . . ?
O25 C23 O24 125.1(5) . . ?
O25 C23 C22 125.2(5) . . ?
O24 C26 H26A 109.6 . . ?
O24 C26 H26B 109.6 . . ?
O24 C26 C27 110.5(4) . . ?
H26A C26 H26B 108.1 . . ?
C27 C26 H26A 109.6 . . ?
C27 C26 H26B 109.6 . . ?
C26 C27 H27A 109.5 . . ?
C26 C27 H27B 109.5 . . ?
C26 C27 H27C 109.5 . . ?
H27A C27 H27B 109.5 . . ?
H27A C27 H27C 109.5 . . ?
H27B C27 H27C 109.5 . . ?
O28 C29 H29A 110.0 . . ?
O28 C29 H29B 110.0 . . ?
O28 C29 C30 108.3(4) . . ?
H29A C29 H29B 108.4 . . ?
C30 C29 H29A 110.0 . . ?
C30 C29 H29B 110.0 . . ?
C29 C30 H30A 109.5 . . ?
C29 C30 H30B 109.5 . . ?
C29 C30 H30C 109.5 . . ?
H30A C30 H30B 109.5 . . ?
H30A C30 H30C 109.5 . . ?
H30B C30 H30C 109.5 . . ?
N31 C32 H32B 109.5 . . ?
N31 C32 H32A 109.5 . . ?
N31 C32 H32C 109.5 . . ?
H32B C32 H32A 109.5 . . ?
H32B C32 H32C 109.5 . . ?
H32A C32 H32C 109.5 . . ?
N31 C33 H33A 109.5 . . ?
N31 C33 H33B 109.5 . . ?
N31 C33 H33C 109.5 . . ?
H33A C33 H33B 109.5 . . ?
H33A C33 H33C 109.5 . . ?
H33B C33 H33C 109.5 . . ?
O28 C35 C22 111.3(4) . . ?
O34 C35 O28 124.9(5) . . ?
O34 C35 C22 123.2(5) . . ?
C20 C36 H36A 109.5 . . ?
C20 C36 H36B 109.5 . . ?
C20 C36 H36C 109.5 . . ?
H36A C36 H36B 109.5 . . ?
H36A C36 H36C 109.5 . . ?
H36B C36 H36C 109.5 . . ?

loop_
_geom_bond_atom_site_label_1
_geom_bond_atom_site_label_2
_geom_bond_distance
_geom_bond_site_symmetry_2
_geom_bond_publ_flag
O24 C23 1.323(6) . ?
O24 C26 1.456(6) . ?
O25 C23 1.186(6) . ?
O28 C29 1.458(6) . ?
O28 C35 1.353(6) . ?
O34 C35 1.185(6) . ?
N1 C2 1.379(6) . ?
N1 C13 1.400(6) . ?
N1 C14 1.418(6) . ?
N31 C22 1.464(6) . ?
N31 C32 1.459(6) . ?
N31 C33 1.478(6) . ?
C2 C3 1.399(7) . ?
C2 C7 1.406(6) . ?
C3 H3 0.9500 . ?
C3 C4 1.357(7) . ?
C4 H4 0.9500 . ?
C4 C5 1.408(7) . ?
C5 H5 0.9500 . ?
C5 C6 1.378(7) . ?
C6 H6 0.9500 . ?
C6 C7 1.380(7) . ?
C7 C8 1.446(7) . ?
C8 C9 1.404(7) . ?
C8 C13 1.408(7) . ?
C9 H9 0.9500 . ?
C9 C10 1.369(7) . ?
C10 H10 0.9500 . ?
C10 C11 1.402(7) . ?
C11 H11 0.9500 . ?
C11 C12 1.379(7) . ?
C12 H12 0.9500 . ?
C12 C13 1.358(7) . ?
C14 C15 1.380(7) . ?
C14 C19 1.386(7) . ?
C15 H15 0.9500 . ?
C15 C16 1.377(6) . ?
C16 H16 0.9500 . ?
C16 C17 1.386(7) . ?
C17 C18 1.391(7) . ?
C17 C20 1.489(6) . ?
C18 H18 0.9500 . ?
C18 C19 1.387(6) . ?
C19 H19 0.9500 . ?
C20 C21 1.319(7) . ?
C20 C36 1.520(7) . ?
C21 H21 0.9500 . ?
C21 C22 1.512(7) . ?
C22 C23 1.553(7) . ?
C22 C35 1.544(7) . ?
C26 H26A 0.9900 . ?
C26 H26B 0.9900 . ?
C26 C27 1.510(7) . ?
C27 H27A 0.9800 . ?
C27 H27B 0.9800 . ?
C27 H27C 0.9800 . ?
C29 H29A 0.9900 . ?
C29 H29B 0.9900 . ?
C29 C30 1.488(7) . ?
C30 H30A 0.9800 . ?
C30 H30B 0.9800 . ?
C30 H30C 0.9800 . ?
C32 H32B 0.9800 . ?
C32 H32A 0.9800 . ?
C32 H32C 0.9800 . ?
C33 H33A 0.9800 . ?
C33 H33B 0.9800 . ?
C33 H33C 0.9800 . ?
C36 H36A 0.9800 . ?
C36 H36B 0.9800 . ?
C36 H36C 0.9800 . ?

loop_
_geom_torsion_atom_site_label_1
_geom_torsion_atom_site_label_2
_geom_torsion_atom_site_label_3
_geom_torsion_atom_site_label_4
_geom_torsion
_geom_torsion_site_symmetry_1
_geom_torsion_site_symmetry_2
_geom_torsion_site_symmetry_3
_geom_torsion_site_symmetry_4
_geom_torsion_publ_flag
N1 C2 C3 C4 -178.6(5) . . . . ?
N1 C2 C7 C6 178.6(5) . . . . ?
N1 C2 C7 C8 -0.8(5) . . . . ?
N1 C14 C15 C16 -179.7(4) . . . . ?
N1 C14 C19 C18 -179.5(5) . . . . ?
N31 C22 C23 O24 176.2(4) . . . . ?
N31 C22 C23 O25 -3.2(7) . . . . ?
N31 C22 C35 O28 91.1(5) . . . . ?
N31 C22 C35 O34 -81.4(6) . . . . ?
C2 N1 C13 C8 0.2(5) . . . . ?
C2 N1 C13 C12 177.3(5) . . . . ?
C2 N1 C14 C15 -69.0(7) . . . . ?
C2 N1 C14 C19 110.0(6) . . . . ?
C2 C3 C4 C5 0.2(8) . . . . ?
C2 C7 C8 C9 -177.3(5) . . . . ?
C2 C7 C8 C13 0.9(6) . . . . ?
C3 C2 C7 C6 0.4(7) . . . . ?
C3 C2 C7 C8 -179.0(4) . . . . ?
C3 C4 C5 C6 0.8(8) . . . . ?
C4 C5 C6 C7 -1.2(8) . . . . ?
C5 C6 C7 C2 0.5(8) . . . . ?
C5 C6 C7 C8 179.7(5) . . . . ?
C6 C7 C8 C9 3.5(10) . . . . ?
C6 C7 C8 C13 -178.3(6) . . . . ?
C7 C2 C3 C4 -0.8(7) . . . . ?
C7 C8 C9 C10 175.5(5) . . . . ?
C7 C8 C13 N1 -0.7(6) . . . . ?
C7 C8 C13 C12 -178.0(5) . . . . ?
C8 C9 C10 C11 3.0(8) . . . . ?
C9 C8 C13 N1 177.8(4) . . . . ?
C9 C8 C13 C12 0.5(8) . . . . ?
C9 C10 C11 C12 -1.6(8) . . . . ?
C10 C11 C12 C13 -0.5(8) . . . . ?
C11 C12 C13 N1 -175.8(5) . . . . ?
C11 C12 C13 C8 1.0(8) . . . . ?
C13 N1 C2 C3 178.4(5) . . . . ?
C13 N1 C2 C7 0.4(5) . . . . ?
C13 N1 C14 C15 107.9(6) . . . . ?
C13 N1 C14 C19 -73.1(6) . . . . ?
C13 C8 C9 C10 -2.5(7) . . . . ?
C14 N1 C2 C3 -4.3(8) . . . . ?
C14 N1 C2 C7 177.7(5) . . . . ?
C14 N1 C13 C8 -177.1(5) . . . . ?
C14 N1 C13 C12 0.0(8) . . . . ?
C14 C15 C16 C17 -1.8(8) . . . . ?
C15 C14 C19 C18 -0.5(8) . . . . ?
C15 C16 C17 C18 1.6(7) . . . . ?
C15 C16 C17 C20 -177.6(5) . . . . ?
C16 C17 C18 C19 -0.8(8) . . . . ?
C16 C17 C20 C21 130.4(5) . . . . ?
C16 C17 C20 C36 -46.8(7) . . . . ?
C17 C18 C19 C14 0.3(8) . . . . ?
C17 C20 C21 C22 -177.0(5) . . . . ?
C18 C17 C20 C21 -48.8(7) . . . . ?
C18 C17 C20 C36 134.0(5) . . . . ?
C19 C14 C15 C16 1.3(8) . . . . ?
C20 C17 C18 C19 178.4(5) . . . . ?
C20 C21 C22 N31 -83.1(7) . . . . ?
C20 C21 C22 C23 39.2(7) . . . . ?
C20 C21 C22 C35 158.0(5) . . . . ?
C21 C22 C23 O24 52.6(5) . . . . ?
C21 C22 C23 O25 -126.8(6) . . . . ?
C21 C22 C35 O28 -148.4(4) . . . . ?
C21 C22 C35 O34 39.2(7) . . . . ?
C23 O24 C26 C27 -87.8(5) . . . . ?
C23 C22 C35 O28 -29.0(6) . . . . ?
C23 C22 C35 O34 158.6(5) . . . . ?
C26 O24 C23 O25 -0.2(7) . . . . ?
C26 O24 C23 C22 -179.6(4) . . . . ?
C29 O28 C35 O34 -0.4(8) . . . . ?
C29 O28 C35 C22 -172.7(4) . . . . ?
C32 N31 C22 C21 -41.8(6) . . . . ?
C32 N31 C22 C23 -164.7(4) . . . . ?
C32 N31 C22 C35 75.2(5) . . . . ?
C33 N31 C22 C21 -167.4(4) . . . . ?
C33 N31 C22 C23 69.7(5) . . . . ?
C33 N31 C22 C35 -50.4(5) . . . . ?
C35 O28 C29 C30 156.1(5) . . . . ?
C35 C22 C23 O24 -64.0(5) . . . . ?
C35 C22 C23 O25 116.6(6) . . . . ?
C36 C20 C21 C22 -0.1(9) . . . . ?
